data_2021011
loop_
_publ_author_name
'Nestler, Robert'
'Schwarzer, Anke'
'Gruber, Tobias'

_publ_section_title
;
 Different supramolecular interactions mediated by Br atoms in the crystal
 structures of three anisole derivatives
;
_journal_coeditor_code EG3234
_journal_issue 3
_journal_name_full 'Acta Crystallographica Section C'
_journal_page_first
;
;
_journal_paper_doi 10.1107/S2053229618001997
_journal_volume 74
_journal_year 2018
_chemical_formula_moiety 'C9 H9 Br3 O'
_chemical_formula_sum 'C9 H9 Br3 O'
_chemical_formula_weight 372.89
_chemical_melting_point 358.15
_chemical_name_common
;
4-Bromo-2,6-bis(bromomethyl)anisole
;
_chemical_name_systematic
;
5-Bromo-1,3-bis(bromomethyl)-2-methoxybenzene
;
_space_group_crystal_system monoclinic
_space_group_IT_number 15
_space_group_name_Hall '-C 2yc'
_space_group_name_H-M_alt 'C 1 2/c 1'
_symmetry_space_group_name_Hall '-C 2yc'
_symmetry_space_group_name_H-M 'C 1 2/c 1'
_atom_sites_solution_hydrogens geom
_audit_creation_method SHELXL-2014/7
_cell_angle_alpha 90
_cell_angle_beta 110.142(8)
_cell_angle_gamma 90
_cell_formula_units_Z 8
_cell_length_a 33.315(4)
_cell_length_b 4.3913(3)
_cell_length_c 15.9655(17)
_cell_measurement_reflns_used 6186
_cell_measurement_temperature 153(2)
_cell_measurement_theta_max 27.14
_cell_measurement_theta_min 2.49
_cell_volume 2192.8(4)
_computing_cell_refinement
;
X-AREA (Stoe & Cie, 2002)
;
_computing_data_collection
;
X-AREA (Stoe & Cie, 2002)
;
_computing_data_reduction
;
X-RED (Stoe & Cie, 2002)
;
_computing_molecular_graphics
;
XP (Sheldrick, 2008)
;
_computing_publication_material
;
<i>WinGX</i> (Farrugia, 2012), <i>publCIF</i> (Westrip, 2010)
and <i>SHELXLE</i> (H\"ubschle <i>et al.</i>, 2011)
;
_computing_structure_refinement
;
SHELXL2014 (Sheldrick, 2015b)
;
_computing_structure_solution
;
SHELXT (Sheldrick, 2015a)
;
_diffrn_ambient_temperature 153
_diffrn_detector_area_resol_mean 6.67
_diffrn_measured_fraction_theta_full 0.991
_diffrn_measured_fraction_theta_max 0.992
_diffrn_measurement_device '2-circle goniometer'
_diffrn_measurement_device_type 'Stoe IPDS 2T'
_diffrn_measurement_method 'rotation method'
_diffrn_radiation_monochromator 'plane graphite'
_diffrn_radiation_type 'Mo K\a'
_diffrn_radiation_wavelength 0.71073
_diffrn_reflns_av_R_equivalents 0.0874
_diffrn_reflns_limit_h_max 40
_diffrn_reflns_limit_h_min -33
_diffrn_reflns_limit_k_max 4
_diffrn_reflns_limit_k_min -5
_diffrn_reflns_limit_l_max 19
_diffrn_reflns_limit_l_min -19
_diffrn_reflns_number 5754
_diffrn_reflns_theta_full 25.242
_diffrn_reflns_theta_max 26.241
_diffrn_reflns_theta_min 2.578
_exptl_absorpt_coefficient_mu 10.996
_exptl_absorpt_correction_T_max 0.0760
_exptl_absorpt_correction_T_min 0.0077
_exptl_absorpt_correction_type integration
_exptl_absorpt_process_details
;
(X-AREA; Stoe & Cie, 2002)
;
_exptl_crystal_colour colorless
_exptl_crystal_density_diffrn 2.259
_exptl_crystal_description piece
_exptl_crystal_F_000 1408
_exptl_crystal_size_max 0.500
_exptl_crystal_size_mid 0.110
_exptl_crystal_size_min 0.090
_refine_diff_density_max 0.634
_refine_diff_density_min -0.596
_refine_ls_extinction_method none
_refine_ls_goodness_of_fit_ref 1.099
_refine_ls_hydrogen_treatment constr
_refine_ls_matrix_type full
_refine_ls_number_parameters 119
_refine_ls_number_reflns 2197
_refine_ls_number_restraints 0
_refine_ls_restrained_S_all 1.099
_refine_ls_R_factor_all 0.0448
_refine_ls_R_factor_gt 0.0333
_refine_ls_shift/su_max 0.001
_refine_ls_shift/su_mean 0.000
_refine_ls_structure_factor_coef Fsqd
_refine_ls_weighting_details 'w=1/[\s^2^(Fo^2^)+(0.0412P)^2^+2.9694P] where P=(Fo^2^+2Fc^2^)/3'
_refine_ls_weighting_scheme calc
_refine_ls_wR_factor_gt 0.0799
_refine_ls_wR_factor_ref 0.0881
_reflns_number_gt 1834
_reflns_number_total 2197
_reflns_threshold_expression 'I > 2\s(I)'
_cod_data_source_file eg3234sup1.cif
_cod_data_source_block III
_cod_original_cell_volume 2192.9(4)
_cod_database_code 2021011
_shelx_space_group_comment
;
The symmetry employed for this shelxl refinement is uniquely defined
by the following loop, which should always be used as a source of
symmetry information in preference to the above space-group names.
They are only intended as comments.
;
_shelx_estimated_absorpt_t_min 0.073
_shelx_estimated_absorpt_t_max 0.438

loop_
_space_group_symop_operation_xyz
'x, y, z'
'-x, y, -z+1/2'
'x+1/2, y+1/2, z'
'-x+1/2, y+1/2, -z+1/2'
'-x, -y, -z'
'x, -y, z-1/2'
'-x+1/2, -y+1/2, -z'
'x+1/2, -y+1/2, z-1/2'

loop_
_atom_site_type_symbol
_atom_site_label
_atom_site_fract_x
_atom_site_fract_y
_atom_site_fract_z
_atom_site_U_iso_or_equiv
_atom_site_adp_type
_atom_site_calc_flag
_atom_site_occupancy
Br Br1 0.47987(2) 0.49550(12) 0.35631(3) 0.03202(15) Uani d 1
Br Br2 0.29357(2) 0.25013(12) 0.15688(3) 0.03636(16) Uani d 1
Br Br3 0.42282(2) 0.06192(11) 0.65117(3) 0.03003(14) Uani d 1
O O1 0.32003(9) 0.0508(7) 0.4161(2) 0.0277(7) Uani d 1
C C1 0.42990(12) 0.3516(10) 0.3754(3) 0.0221(8) Uani d 1
C C2 0.39000(13) 0.4533(10) 0.3190(3) 0.0244(9) Uani d 1
H H2 0.3880 0.5895 0.2715 0.029 Uiso calc 1
C C3 0.35315(12) 0.3527(10) 0.3331(3) 0.0205(8) Uani d 1
C C4 0.35679(12) 0.1583(9) 0.4038(3) 0.0195(8) Uani d 1
C C5 0.39681(13) 0.0557(9) 0.4607(3) 0.0208(8) Uani d 1
C C6 0.43327(12) 0.1556(10) 0.4443(3) 0.0199(8) Uani d 1
H H6 0.4607 0.0868 0.4813 0.024 Uiso calc 1
C C7 0.31004(14) 0.4628(11) 0.2722(3) 0.0295(10) Uani d 1
H H7A 0.3112 0.6848 0.2625 0.035 Uiso calc 1
H H7B 0.2883 0.4250 0.3004 0.035 Uiso calc 1
C C8 0.30694(14) 0.2317(11) 0.4772(3) 0.0296(10) Uani d 1
H H8A 0.2805 0.1481 0.4817 0.044 Uiso calc 1
H H8B 0.3020 0.4419 0.4555 0.044 Uiso calc 1
H H8C 0.3294 0.2284 0.5361 0.044 Uiso calc 1
C C9 0.40141(14) -0.1557(11) 0.5363(3) 0.0273(9) Uani d 1
H H9A 0.4215 -0.3212 0.5359 0.033 Uiso calc 1
H H9B 0.3733 -0.2488 0.5291 0.033 Uiso calc 1

loop_
_atom_site_aniso_label
_atom_site_aniso_U_11
_atom_site_aniso_U_22
_atom_site_aniso_U_33
_atom_site_aniso_U_12
_atom_site_aniso_U_13
_atom_site_aniso_U_23
Br1 0.0210(2) 0.0455(3) 0.0322(3) -0.00607(19) 0.01262(19) -0.0037(2)
Br2 0.0317(2) 0.0407(3) 0.0278(3) 0.0014(2) -0.00112(19) -0.0017(2)
Br3 0.0344(2) 0.0322(2) 0.0236(3) 0.00105(19) 0.01019(19) 0.00098(19)
O1 0.0219(14) 0.0262(15) 0.0382(18) -0.0063(13) 0.0143(14) -0.0061(15)
C1 0.0188(18) 0.026(2) 0.022(2) -0.0070(17) 0.0084(16) -0.0090(19)
C2 0.023(2) 0.026(2) 0.024(2) -0.0003(17) 0.0084(17) -0.0005(18)
C3 0.0182(17) 0.0199(19) 0.022(2) -0.0008(17) 0.0051(15) -0.0056(18)
C4 0.0204(18) 0.0167(17) 0.024(2) -0.0038(16) 0.0106(16) -0.0088(18)
C5 0.025(2) 0.0151(18) 0.024(2) -0.0018(16) 0.0107(17) -0.0072(17)
C6 0.0143(16) 0.025(2) 0.0174(18) 0.0029(17) 0.0021(14) -0.0061(18)
C7 0.023(2) 0.030(2) 0.030(2) 0.0078(19) 0.0033(19) 0.000(2)
C8 0.023(2) 0.035(3) 0.035(2) 0.0003(19) 0.0148(19) 0.000(2)
C9 0.031(2) 0.021(2) 0.028(2) -0.0012(19) 0.0081(18) -0.001(2)

loop_
_atom_type_symbol
_atom_type_description
_atom_type_scat_dispersion_real
_atom_type_scat_dispersion_imag
_atom_type_scat_source
C C 0.0033 0.0016 'International Tables Vol C Tables 4.2.6.8 and 6.1.1.4'
H H 0.0000 0.0000 'International Tables Vol C Tables 4.2.6.8 and 6.1.1.4'
Br Br -0.2901 2.4595 'International Tables Vol C Tables 4.2.6.8 and 6.1.1.4'
O O 0.0106 0.0060 'International Tables Vol C Tables 4.2.6.8 and 6.1.1.4'

loop_
_exptl_crystal_face_index_h
_exptl_crystal_face_index_k
_exptl_crystal_face_index_l
_exptl_crystal_face_perp_dist
-1 0 30 0.1731
1 0 -30 0.1784
6 1 -2 0.2007
-30 -5 7 0.2131
6 -2 -1 0.5871
-15 15 11 0.4844

loop_
_geom_angle_atom_site_label_1
_geom_angle_atom_site_label_2
_geom_angle_atom_site_label_3
_geom_angle
C4 O1 C8 113.4(3)
C6 C1 C2 121.0(4)
C6 C1 Br1 120.2(3)
C2 C1 Br1 118.8(3)
C3 C2 C1 119.3(4)
C3 C2 H2 120.3
C1 C2 H2 120.3
C4 C3 C2 119.4(4)
C4 C3 C7 121.2(4)
C2 C3 C7 119.3(4)
C3 C4 O1 119.3(3)
C3 C4 C5 121.4(4)
O1 C4 C5 119.2(4)
C6 C5 C4 118.1(4)
C6 C5 C9 119.6(4)
C4 C5 C9 122.3(4)
C1 C6 C5 120.7(4)
C1 C6 H6 119.6
C5 C6 H6 119.6
C3 C7 Br2 110.4(3)
C3 C7 H7A 109.6
Br2 C7 H7A 109.6
C3 C7 H7B 109.6
Br2 C7 H7B 109.6
H7A C7 H7B 108.1
O1 C8 H8A 109.5
O1 C8 H8B 109.5
H8A C8 H8B 109.5
O1 C8 H8C 109.5
H8A C8 H8C 109.5
H8B C8 H8C 109.5
C5 C9 Br3 110.8(3)
C5 C9 H9A 109.5
Br3 C9 H9A 109.5
C5 C9 H9B 109.5
Br3 C9 H9B 109.5
H9A C9 H9B 108.1

loop_
_geom_bond_atom_site_label_1
_geom_bond_atom_site_label_2
_geom_bond_distance
Br1 C1 1.901(4)
Br2 C7 1.966(5)
Br3 C9 1.971(4)
O1 C4 1.387(5)
O1 C8 1.437(5)
C1 C6 1.370(6)
C1 C2 1.398(6)
C2 C3 1.394(6)
C2 H2 0.9500
C3 C4 1.387(6)
C3 C7 1.510(6)
C4 C5 1.404(6)
C5 C6 1.399(6)
C5 C9 1.488(6)
C6 H6 0.9500
C7 H7A 0.9900
C7 H7B 0.9900
C8 H8A 0.9800
C8 H8B 0.9800
C8 H8C 0.9800
C9 H9A 0.9900
C9 H9B 0.9900

loop_
_geom_hbond_atom_site_label_D
_geom_hbond_atom_site_label_H
_geom_hbond_atom_site_label_A
_geom_hbond_site_symmetry_A
_geom_hbond_distance_DH
_geom_hbond_distance_HA
_geom_hbond_distance_DA
_geom_hbond_angle_DHA
C2 H2 Br3 6_565 0.95 2.99 3.863(5) 154.2
C7 H7A Br2 1_565 0.99 2.94 3.866(5) 155.3

loop_
_geom_torsion_atom_site_label_1
_geom_torsion_atom_site_label_2
_geom_torsion_atom_site_label_3
_geom_torsion_atom_site_label_4
_geom_torsion
C6 C1 C2 C3 -0.1(7)
Br1 C1 C2 C3 -179.1(3)
C1 C2 C3 C4 1.2(6)
C1 C2 C3 C7 180.0(4)
C2 C3 C4 O1 -178.0(4)
C7 C3 C4 O1 3.3(6)
C2 C3 C4 C5 -1.2(6)
C7 C3 C4 C5 -179.9(4)
C8 O1 C4 C3 -94.0(4)
C8 O1 C4 C5 89.1(4)
C3 C4 C5 C6 0.1(6)
O1 C4 C5 C6 176.9(3)
C3 C4 C5 C9 -179.3(4)
O1 C4 C5 C9 -2.4(6)
C2 C1 C6 C5 -1.0(6)
Br1 C1 C6 C5 178.0(3)
C4 C5 C6 C1 1.0(6)
C9 C5 C6 C1 -179.6(4)
C4 C3 C7 Br2 -105.0(4)
C2 C3 C7 Br2 76.3(5)
C6 C5 C9 Br3 74.9(4)
C4 C5 C9 Br3 -105.8(4)

_cod_database_fobs_code 2021011
